data_4308094
loop_
_publ_author_name
'YongZhong Jia'
'Claude Belin'
'Monique Tillard'
'Laurence Lacroix-Orio'
'David Zitoun'
'GuoHua Feng'

_publ_contact_author_address
;
Institut Charles Gerhardt  UMR 5253
AIME, CC15
Universit\'e de Montpellier II
Sciences et Techniques du Languedoc
2 Place Eug\`ene Bataillon 
34095 Montpellier C\'edex 5
France
;
_publ_contact_author_email mtillard@univ-montp2.fr
_publ_contact_author_fax 330467143304
_publ_contact_author_name 'Monique TILLARD / Claude BELIN'
_publ_contact_author_phone 330467144897
_publ_section_title
;
Three Novel Phases in the Sm-Co-Ga System. Syntheses, Crystal and
Electronic Structures, and Electrical and Magnetic Properties
;
_journal_name_full 'Inorganic Chemistry'
_journal_page_first 4177
_journal_page_last 4186
_journal_paper_doi 10.1021/ic0700755
_journal_volume 46
_journal_year 2007
_chemical_formula_sum 'Co Ga5 Sm'
_chemical_formula_weight 557.90
_space_group_IT_number 123
_symmetry_cell_setting tetragonal
_symmetry_Int_Tables_number 123
_symmetry_space_group_name_Hall '-P 4 2'
_symmetry_space_group_name_H-M 'P 4/m m m'
_cell_angle_alpha 90.0000
_cell_angle_beta 90.0000
_cell_angle_gamma 90.0000
_cell_formula_units_Z 1
_cell_length_a 4.2419(3)
_cell_length_b 4.2419(3)
_cell_length_c 6.8559(5)
_cell_volume 123.363(15)
_computing_structure_refinement Rietica
_diffrn_ambient_temperature 293
_diffrn_detector Xcelerator
_diffrn_radiation_probe x-ray
_diffrn_radiation_type 'Cu K\a'
_diffrn_source 'sealed X-ray tube'
_diffrn_source_type 'Philips X'pert'
_pd_meas_2theta_range_inc 0.02
_pd_meas_2theta_range_max 109.988
_pd_meas_2theta_range_min 8.008
_pd_proc_ls_prof_R_factor 0.0136
_pd_proc_ls_prof_wR_factor 0.0203
_pd_spec_mount_mode reflection
_cod_data_source_file ic0700755-file003_1.cif
_cod_data_source_block smcoga5
_cod_original_cell_volume 123.363(5)
_cod_original_formula_sum 'Co1 Ga5 Sm1'
_cod_database_code 4308094

loop_
_symmetry_equiv_pos_as_xyz
x,y,z
-x,-y,z
-y,x,z
y,-x,z
-x,y,-z
x,-y,-z
y,x,-z
-y,-x,-z
-x,-y,-z
x,y,-z
y,-x,-z
-y,x,-z
x,-y,z
-x,y,z
-y,-x,z
y,x,z

loop_
_atom_site_label
_atom_site_type_symbol
_atom_site_fract_x
_atom_site_fract_y
_atom_site_fract_z
_atom_site_U_iso_or_equiv
_atom_site_adp_type
_atom_site_occupancy
Sm Sm 0.0000 0.0000 0.0000 0.00000 Uiso 0.027(1)
Ga2 Ga 0.5000 0.5000 0.0000 0.00000 Uiso 0.072(2)
Ga1 Ga 0.0000 0.5000 0.3030(2) 0.00000 Uiso 0.044(6)
Co1 Co 0.0000 0.0000 0.5000 0.00000 Uiso 0.024(2)

loop_
_atom_type_symbol
_atom_type_description
_atom_type_scat_dispersion_real
_atom_type_scat_dispersion_imag
_atom_type_scat_source
Co Co 0.3494 0.9721 'International Tables Vol C Tables 4.2.6.8 and 6.1.1.4'
Ga Ga 0.2307 1.6083 'International Tables Vol C Tables 4.2.6.8 and 6.1.1.4'
Sm Sm -0.1638 3.4418 'International Tables Vol C Tables 4.2.6.8 and 6.1.1.4'

loop_
_geom_bond_atom_site_label_1
_geom_bond_atom_site_label_2
_geom_bond_distance
Sm Ga1 2.969(1)
Sm Ga2 2.9995(1)
Co1 Ga1 2.5142(9)
Ga1 Ga1 2.701(2)
Ga1 Ga2 2.969(1)
